data_2217629
loop_
_publ_author_name
'Zheng, Yi'
'Xiao, Zhu-Ping'
'Wang, Kai-Rui'
'Zhu, Hai-Liang'

_publ_section_title
;
 (<i>E</i>)-Ethyl 3-(2-fluoroanilino)-2-(4-methoxyphenyl)acrylate
;
_journal_coeditor_code PV2066
_journal_issue 2
_journal_name_full 'Acta Crystallographica Section E'
_journal_page_first o489
_journal_page_last o489
_journal_paper_doi 10.1107/S160053680800175X
_journal_volume 64
_journal_year 2008
_chemical_formula_iupac 'C18 H18 F N O3'
_chemical_formula_moiety 'C18 H18 F N O3'
_chemical_formula_sum 'C18 H18 F N O3'
_chemical_formula_weight 315.33
_chemical_name_systematic
;
(E)-Ethyl 3-(2-fluoroanilino)-2-(4-methoxyphenyl)acrylate
;
_space_group_IT_number 2
_symmetry_cell_setting triclinic
_symmetry_space_group_name_Hall '-P 1'
_symmetry_space_group_name_H-M 'P -1'
_atom_sites_solution_hydrogens geom
_atom_sites_solution_primary direct
_atom_sites_solution_secondary difmap
_audit_creation_method SHELXL-97
_cell_angle_alpha 97.68(3)
_cell_angle_beta 97.38(3)
_cell_angle_gamma 95.40(3)
_cell_formula_units_Z 2
_cell_length_a 6.3630(13)
_cell_length_b 9.4700(19)
_cell_length_c 13.981(3)
_cell_measurement_reflns_used 1625
_cell_measurement_temperature 298(2)
_cell_measurement_theta_max 24.98
_cell_measurement_theta_min 1.53
_cell_volume 822.7(3)
_computing_cell_refinement 'CAD-4 Software (Enraf--Nonius, 1989)'
_computing_data_collection 'CAD-4 Software (Enraf--Nonius, 1989)'
_computing_data_reduction 'XCAD4 (Harms & Wocadlo, 1995)'
_computing_molecular_graphics 'SHELXTL97 (Sheldrick, 2008)'
_computing_publication_material 'SHELXTL97 (Sheldrick, 2008)'
_computing_structure_refinement 'SHELXL97 (Sheldrick, 2008)'
_computing_structure_solution 'SHELXS97 (Sheldrick, 2008)'
_diffrn_ambient_temperature 298(2)
_diffrn_measured_fraction_theta_full 0.998
_diffrn_measured_fraction_theta_max 0.998
_diffrn_measurement_device_type 'Enraf--Nonius CAD-4'
_diffrn_measurement_method \w/2\q
_diffrn_radiation_monochromator graphite
_diffrn_radiation_source 'fine-focus sealed tube'
_diffrn_radiation_type MoK\a
_diffrn_radiation_wavelength 0.71073
_diffrn_reflns_av_R_equivalents 0.0438
_diffrn_reflns_av_sigmaI/netI 0.0396
_diffrn_reflns_limit_h_max 7
_diffrn_reflns_limit_h_min 0
_diffrn_reflns_limit_k_max 11
_diffrn_reflns_limit_k_min -11
_diffrn_reflns_limit_l_max 16
_diffrn_reflns_limit_l_min -16
_diffrn_reflns_number 3273
_diffrn_reflns_theta_full 25.25
_diffrn_reflns_theta_max 25.25
_diffrn_reflns_theta_min 1.48
_diffrn_standards_decay_% 0
_diffrn_standards_interval_count 0
_diffrn_standards_interval_time 0
_diffrn_standards_number 0
_exptl_absorpt_coefficient_mu 0.094
_exptl_absorpt_correction_T_max 0.9814
_exptl_absorpt_correction_T_min 0.9634
_exptl_absorpt_correction_type psi-scan
_exptl_absorpt_process_details '(North <i>et al.</i>,  1968)'
_exptl_crystal_colour colorless
_exptl_crystal_density_diffrn 1.273
_exptl_crystal_density_method 'not measured'
_exptl_crystal_description block
_exptl_crystal_F_000 332
_exptl_crystal_size_max 0.40
_exptl_crystal_size_mid 0.20
_exptl_crystal_size_min 0.20
_refine_diff_density_max 0.262
_refine_diff_density_min -0.213
_refine_ls_extinction_coef 0.107(9)
_refine_ls_extinction_expression Fc^*^=kFc[1+0.001xFc^2^\l^3^/sin(2\q)]^-1/4^
_refine_ls_extinction_method 'SHELXL97 (Sheldrick, 2008)'
_refine_ls_goodness_of_fit_ref 1.091
_refine_ls_hydrogen_treatment mixed
_refine_ls_matrix_type full
_refine_ls_number_parameters 209
_refine_ls_number_reflns 2980
_refine_ls_number_restraints 0
_refine_ls_restrained_S_all 1.091
_refine_ls_R_factor_all 0.0957
_refine_ls_R_factor_gt 0.0577
_refine_ls_shift/su_max 0.000
_refine_ls_shift/su_mean 0.000
_refine_ls_structure_factor_coef Fsqd
_refine_ls_weighting_details 'calc w=1/[\s^2^(Fo^2^)+(0.0677P)^2^+0.314P] where P=(Fo^2^+2Fc^2^)/3'
_refine_ls_weighting_scheme calc
_refine_ls_wR_factor_gt 0.1345
_refine_ls_wR_factor_ref 0.1752
_reflns_number_gt 1922
_reflns_number_total 2980
_reflns_threshold_expression I>2\s(I)
_cod_data_source_file pv2066.cif
_cod_data_source_block I
_cod_database_code 2217629
_cod_database_fobs_code 2217629

loop_
_symmetry_equiv_pos_as_xyz
'x, y, z'
'-x, -y, -z'

loop_
_atom_site_type_symbol
_atom_site_label
_atom_site_fract_x
_atom_site_fract_y
_atom_site_fract_z
_atom_site_U_iso_or_equiv
_atom_site_adp_type
_atom_site_calc_flag
_atom_site_refinement_flags
_atom_site_occupancy
O O3 0.4465(3) 0.2358(2) 0.49646(15) 0.0698(6) Uani d . 1
O O2 -0.0514(3) 0.6582(2) 0.10142(15) 0.0714(6) Uani d . 1
O O1 -0.1278(3) 0.4580(2) 0.16366(17) 0.0771(7) Uani d . 1
F F1 0.9092(3) 0.8076(2) 0.36459(16) 0.090 Uani d . 1
C C14 0.2001(4) 0.6001(3) 0.2237(2) 0.0519(7) Uani d . 1
C C7 0.2661(4) 0.5043(3) 0.29442(19) 0.0490(6) Uani d . 1
C C12 0.4551(4) 0.4418(3) 0.2923(2) 0.0555(7) Uani d . 1
H H12 0.5395 0.4604 0.2448 0.067 Uiso calc R 1
N N1 0.5153(4) 0.7686(3) 0.26886(18) 0.0571(6) Uani d . 1
C C9 0.2078(4) 0.3844(3) 0.4321(2) 0.0566(7) Uani d . 1
H H9 0.1244 0.3656 0.4799 0.068 Uiso calc R 1
C C15 -0.0076(4) 0.5629(3) 0.1627(2) 0.0557(7) Uani d . 1
C C1 0.6532(4) 0.8864(3) 0.25557(19) 0.0508(7) Uani d . 1
C C10 0.3977(4) 0.3237(3) 0.4281(2) 0.0507(7) Uani d . 1
C C8 0.1423(4) 0.4720(3) 0.3660(2) 0.0533(7) Uani d . 1
H H8 0.0137 0.5105 0.3689 0.064 Uiso calc R 1
C C13 0.3239(4) 0.7195(3) 0.2132(2) 0.0543(7) Uani d . 1
H H13 0.2752 0.7717 0.1646 0.065 Uiso calc R 1
C C5 1.0048(5) 1.0171(3) 0.2990(3) 0.0709(9) Uani d . 1
H H5 1.1400 1.0267 0.3351 0.085 Uiso calc R 1
C C11 0.5217(4) 0.3533(3) 0.3579(2) 0.0589(8) Uani d . 1
H H11 0.6496 0.3139 0.3549 0.071 Uiso calc R 1
C C6 0.8571(4) 0.9063(3) 0.3057(2) 0.0580(7) Uani d . 1
C C2 0.6015(5) 0.9858(3) 0.1961(2) 0.0691(9) Uani d . 1
H H2 0.4652 0.9776 0.1612 0.083 Uiso calc R 1
C C4 0.9513(5) 1.1144(3) 0.2383(2) 0.0738(9) Uani d . 1
H H4 1.0502 1.1902 0.2319 0.089 Uiso calc R 1
C C3 0.7505(6) 1.0982(3) 0.1874(3) 0.0780(10) Uani d . 1
H H3 0.7130 1.1638 0.1461 0.094 Uiso calc R 1
C C18 0.6409(5) 0.1735(4) 0.4950(3) 0.0800(10) Uani d . 1
H H18A 0.6384 0.1153 0.4330 0.120 Uiso calc R 1
H H18B 0.6575 0.1151 0.5459 0.120 Uiso calc R 1
H H18C 0.7581 0.2480 0.5050 0.120 Uiso calc R 1
C C16 -0.2489(5) 0.6276(4) 0.0363(3) 0.0823(10) Uani d . 1
H H16A -0.3683 0.6266 0.0731 0.099 Uiso calc R 1
H H16B -0.2552 0.5344 -0.0031 0.099 Uiso calc R 1
C C17 -0.2589(7) 0.7410(5) -0.0268(3) 0.1111(15) Uani d . 1
H H17A -0.2568 0.8323 0.0128 0.167 Uiso calc R 1
H H17B -0.3881 0.7218 -0.0724 0.167 Uiso calc R 1
H H17C -0.1384 0.7425 -0.0616 0.167 Uiso calc R 1
H H1 0.567(5) 0.714(4) 0.313(3) 0.089(11) Uiso d . 1

loop_
_atom_site_aniso_label
_atom_site_aniso_U_11
_atom_site_aniso_U_22
_atom_site_aniso_U_33
_atom_site_aniso_U_12
_atom_site_aniso_U_13
_atom_site_aniso_U_23
O3 0.0550(12) 0.0796(14) 0.0784(14) 0.0045(10) 0.0128(10) 0.0239(12)
O2 0.0526(12) 0.0798(15) 0.0765(14) -0.0031(10) -0.0079(10) 0.0156(12)
O1 0.0451(12) 0.0827(15) 0.0974(17) -0.0184(11) 0.0068(11) 0.0121(12)
F1 0.054 0.096 0.121 -0.007 -0.008 0.048
C14 0.0367(14) 0.0573(16) 0.0594(17) -0.0039(12) 0.0121(12) 0.0024(13)
C7 0.0382(14) 0.0497(15) 0.0562(16) -0.0067(11) 0.0083(12) 0.0041(12)
C12 0.0409(15) 0.0671(18) 0.0596(17) -0.0034(13) 0.0197(13) 0.0080(15)
N1 0.0470(13) 0.0586(15) 0.0633(15) -0.0110(11) -0.0012(11) 0.0207(12)
C9 0.0448(16) 0.0693(18) 0.0545(17) -0.0053(13) 0.0166(13) 0.0043(14)
C15 0.0419(15) 0.0633(18) 0.0626(18) 0.0018(14) 0.0141(13) 0.0089(15)
C1 0.0462(15) 0.0485(15) 0.0563(16) -0.0034(12) 0.0086(12) 0.0084(13)
C10 0.0418(15) 0.0516(15) 0.0560(16) -0.0051(12) 0.0060(12) 0.0072(13)
C8 0.0366(14) 0.0622(17) 0.0602(17) -0.0019(12) 0.0151(12) 0.0037(14)
C13 0.0442(15) 0.0602(17) 0.0574(17) -0.0025(13) 0.0080(13) 0.0098(13)
C5 0.0482(17) 0.0658(19) 0.093(2) -0.0126(15) 0.0047(16) 0.0110(18)
C11 0.0365(14) 0.0654(18) 0.074(2) 0.0014(13) 0.0133(14) 0.0038(15)
C6 0.0461(16) 0.0542(16) 0.075(2) 0.0027(13) 0.0055(14) 0.0190(15)
C2 0.0575(19) 0.068(2) 0.078(2) -0.0089(15) -0.0015(16) 0.0184(17)
C4 0.070(2) 0.0584(19) 0.088(2) -0.0192(16) 0.0142(18) 0.0082(17)
C3 0.087(3) 0.058(2) 0.088(2) -0.0072(17) 0.004(2) 0.0278(18)
C18 0.063(2) 0.081(2) 0.097(3) 0.0125(17) 0.0042(18) 0.020(2)
C16 0.0512(19) 0.113(3) 0.074(2) 0.0140(18) -0.0053(16) -0.005(2)
C17 0.112(3) 0.133(4) 0.085(3) 0.041(3) -0.017(2) 0.018(3)

loop_
_atom_type_symbol
_atom_type_description
_atom_type_scat_dispersion_real
_atom_type_scat_dispersion_imag
_atom_type_scat_source
C C 0.0033 0.0016 'International Tables Vol C Tables 4.2.6.8 and 6.1.1.4'
H H 0.0000 0.0000 'International Tables Vol C Tables 4.2.6.8 and 6.1.1.4'
N N 0.0061 0.0033 'International Tables Vol C Tables 4.2.6.8 and 6.1.1.4'
O O 0.0106 0.0060 'International Tables Vol C Tables 4.2.6.8 and 6.1.1.4'
F F 0.0171 0.0103 'International Tables Vol C Tables 4.2.6.8 and 6.1.1.4'

loop_
_geom_angle_atom_site_label_1
_geom_angle_atom_site_label_2
_geom_angle_atom_site_label_3
_geom_angle
C10 O3 C18 117.1(2)
C15 O2 C16 116.8(3)
C13 C14 C15 119.2(3)
C13 C14 C7 122.7(2)
C15 C14 C7 118.2(2)
C12 C7 C8 117.1(3)
C12 C7 C14 121.1(2)
C8 C7 C14 121.8(2)
C11 C12 C7 122.4(2)
C11 C12 H12 118.8
C7 C12 H12 118.8
C13 N1 C1 125.7(2)
C13 N1 H1 117(2)
C1 N1 H1 116(2)
C8 C9 C10 120.5(3)
C8 C9 H9 119.8
C10 C9 H9 119.8
O1 C15 O2 122.0(3)
O1 C15 C14 125.0(3)
O2 C15 C14 113.0(2)
C2 C1 C6 116.4(2)
C2 C1 N1 125.1(3)
C6 C1 N1 118.5(2)
O3 C10 C11 124.7(3)
O3 C10 C9 115.8(2)
C11 C10 C9 119.5(3)
C9 C8 C7 121.0(3)
C9 C8 H8 119.5
C7 C8 H8 119.5
C14 C13 N1 124.4(3)
C14 C13 H13 117.8
N1 C13 H13 117.8
C6 C5 C4 119.1(3)
C6 C5 H5 120.5
C4 C5 H5 120.5
C10 C11 C12 119.5(3)
C10 C11 H11 120.2
C12 C11 H11 120.2
F1 C6 C5 119.7(3)
F1 C6 C1 116.6(2)
C5 C6 C1 123.7(3)
C1 C2 C3 120.7(3)
C1 C2 H2 119.7
C3 C2 H2 119.7
C3 C4 C5 118.9(3)
C3 C4 H4 120.6
C5 C4 H4 120.6
C4 C3 C2 121.2(3)
C4 C3 H3 119.4
C2 C3 H3 119.4
O3 C18 H18A 109.5
O3 C18 H18B 109.5
H18A C18 H18B 109.5
O3 C18 H18C 109.5
H18A C18 H18C 109.5
H18B C18 H18C 109.5
O2 C16 C17 107.6(3)
O2 C16 H16A 110.2
C17 C16 H16A 110.2
O2 C16 H16B 110.2
C17 C16 H16B 110.2
H16A C16 H16B 108.5
C16 C17 H17A 109.5
C16 C17 H17B 109.5
H17A C17 H17B 109.5
C16 C17 H17C 109.5
H17A C17 H17C 109.5
H17B C17 H17C 109.5

loop_
_geom_bond_atom_site_label_1
_geom_bond_atom_site_label_2
_geom_bond_distance
O3 C10 1.374(3)
O3 C18 1.421(4)
O2 C15 1.349(3)
O2 C16 1.435(4)
O1 C15 1.198(3)
F1 C6 1.362(3)
C14 C13 1.351(4)
C14 C15 1.463(4)
C14 C7 1.478(4)
C7 C12 1.392(4)
C7 C8 1.397(4)
C12 C11 1.377(4)
C12 H12 0.9300
N1 C13 1.364(3)
N1 C1 1.400(3)
N1 H1 0.91(3)
C9 C8 1.374(4)
C9 C10 1.391(4)
C9 H9 0.9300
C1 C2 1.373(4)
C1 C6 1.377(4)
C10 C11 1.376(4)
C8 H8 0.9300
C13 H13 0.9300
C5 C6 1.363(4)
C5 C4 1.370(4)
C5 H5 0.9300
C11 H11 0.9300
C2 C3 1.386(4)
C2 H2 0.9300
C4 C3 1.365(5)
C4 H4 0.9300
C3 H3 0.9300
C18 H18A 0.9600
C18 H18B 0.9600
C18 H18C 0.9600
C16 C17 1.479(5)
C16 H16A 0.9700
C16 H16B 0.9700
C17 H17A 0.9600
C17 H17B 0.9600
C17 H17C 0.9600

loop_
_geom_hbond_atom_site_label_D
_geom_hbond_atom_site_label_H
_geom_hbond_atom_site_label_A
_geom_hbond_site_symmetry_A
_geom_hbond_distance_DH
_geom_hbond_distance_HA
_geom_hbond_distance_DA
_geom_hbond_angle_DHA
N1 H1 O3 2_666 0.91(3) 2.65(3) 3.256(3) 125(3)
C12 H12 O1 1_655 0.93 2.53 3.394(3) 155
N1 H1 F1 . 0.91(3) 2.26(3) 2.654(3) 102(2)
C13 H13 O2 . 93.0 2.26 2.649(3) 104

loop_
_geom_torsion_atom_site_label_1
_geom_torsion_atom_site_label_2
_geom_torsion_atom_site_label_3
_geom_torsion_atom_site_label_4
_geom_torsion
C13 C14 C7 C12 -56.8(4)
C15 C14 C7 C12 122.9(3)
C13 C14 C7 C8 123.3(3)
C15 C14 C7 C8 -57.0(3)
C8 C7 C12 C11 -0.8(4)
C14 C7 C12 C11 179.3(2)
C16 O2 C15 O1 -0.6(4)
C16 O2 C15 C14 177.9(2)
C13 C14 C15 O1 177.8(3)
C7 C14 C15 O1 -2.0(4)
C13 C14 C15 O2 -0.6(4)
C7 C14 C15 O2 179.7(2)
C13 N1 C1 C2 12.3(5)
C13 N1 C1 C6 -168.0(3)
C18 O3 C10 C11 1.1(4)
C18 O3 C10 C9 -179.3(3)
C8 C9 C10 O3 -178.9(2)
C8 C9 C10 C11 0.8(4)
C10 C9 C8 C7 -1.1(4)
C12 C7 C8 C9 1.1(4)
C14 C7 C8 C9 -179.0(2)
C15 C14 C13 N1 176.7(3)
C7 C14 C13 N1 -3.5(4)
C1 N1 C13 C14 175.6(3)
O3 C10 C11 C12 179.2(2)
C9 C10 C11 C12 -0.5(4)
C7 C12 C11 C10 0.5(4)
C4 C5 C6 F1 179.0(3)
C4 C5 C6 C1 -0.9(5)
C2 C1 C6 F1 -179.8(3)
N1 C1 C6 F1 0.4(4)
C2 C1 C6 C5 0.1(5)
N1 C1 C6 C5 -179.7(3)
C6 C1 C2 C3 0.7(5)
N1 C1 C2 C3 -179.5(3)
C6 C5 C4 C3 0.9(5)
C5 C4 C3 C2 -0.1(5)
C1 C2 C3 C4 -0.8(5)
C15 O2 C16 C17 -177.3(3)

loop_
_cod_related_entry_id
_cod_related_entry_database
_cod_related_entry_code
1 ChemSpider 30655440
